data_7040539
loop_
_publ_author_name
'Fleming, James T.'
'Wills, Corinne'
'Waddell, Paul G.'
'Harrington, Ross W.'
'Higham, Lee J.'

_publ_section_title
;
 A comparison of MOP-phosphonite ligands and their applications in Rh(i)-
 and Pd(ii)-catalysed asymmetric transformations.
;
_journal_issue 39
_journal_name_full 'Dalton transactions (Cambridge, England : 2003)'
_journal_page_first 15660
_journal_page_last 15670
_journal_paper_doi 10.1039/c6dt02390h
_journal_volume 45
_journal_year 2016
_chemical_absolute_configuration rmad
_chemical_formula_moiety 'C41 H35 Cl O3 P Rh'
_chemical_formula_sum 'C41 H35 Cl O3 P Rh'
_chemical_formula_weight 745.02
_space_group_crystal_system trigonal
_space_group_IT_number 145
_space_group_name_Hall 'P 32'
_space_group_name_H-M_alt 'P 32'
_symmetry_space_group_name_Hall 'P 32'
_symmetry_space_group_name_H-M 'P 32'
_atom_sites_solution_hydrogens geom
_atom_sites_solution_primary direct
_audit_creation_date 2015-01-21
_audit_creation_method
;
Olex2 1.2
(compiled 2015.01.19 svn.r3143 for OlexSys, GUI svn.r4992)
;
_audit_update_record
;
2016-06-02 deposited with the CCDC.
2016-08-26 downloaded from the CCDC.
;
_cell_angle_alpha 90
_cell_angle_beta 90
_cell_angle_gamma 120
_cell_formula_units_Z 3
_cell_length_a 10.6324(3)
_cell_length_b 10.6324(3)
_cell_length_c 24.9502(8)
_cell_measurement_reflns_used 6208
_cell_measurement_temperature 150(2)
_cell_measurement_theta_max 28.3626
_cell_measurement_theta_min 3.2594
_cell_volume 2442.68(13)
_computing_cell_refinement
;
CrysAlisPro, Agilent Technologies,
Version 1.171.35.21 (release 20-01-2012 CrysAlis171 .NET)
(compiled Jan 23 2012,18:06:46)
;
_computing_data_collection
;
CrysAlisPro, Agilent Technologies,
Version 1.171.35.21 (release 20-01-2012 CrysAlis171 .NET)
(compiled Jan 23 2012,18:06:46)
;
_computing_data_reduction
;
CrysAlisPro, Agilent Technologies,
Version 1.171.35.21 (release 20-01-2012 CrysAlis171 .NET)
(compiled Jan 23 2012,18:06:46)
;
_computing_molecular_graphics 'Olex2 (Dolomanov et al., 2009)'
_computing_publication_material 'Olex2 (Dolomanov et al., 2009)'
_computing_structure_refinement 'XL (Sheldrick, 2008)'
_computing_structure_solution 'ShelXS (Sheldrick, 2008)'
_diffrn_ambient_temperature 150.0(2)
_diffrn_detector_area_resol_mean 10.3968
_diffrn_measured_fraction_theta_full 0.987
_diffrn_measured_fraction_theta_max 0.876
_diffrn_measurement_details
;
  1 omega   -1.00   43.00   1.0000   20.0000
omega____ theta____ kappa____ phi______ frames
    -        9.8257  -99.0000 -150.0000 44

  2 omega   -6.00   20.00   1.0000   20.0000
omega____ theta____ kappa____ phi______ frames
    -        9.8257   89.0000 -168.0000 26

  3 omega   -4.00   52.00   1.0000   20.0000
omega____ theta____ kappa____ phi______ frames
    -        9.8257  -99.0000  -60.0000 56

  4 omega  -39.00   39.00   1.0000   20.0000
omega____ theta____ kappa____ phi______ frames
    -        9.8257  -57.0000    0.0000 78

  5 omega  -17.00   23.00   1.0000   20.0000
omega____ theta____ kappa____ phi______ frames
    -        9.8257   38.0000  -30.0000 40
;
_diffrn_measurement_device_type 'Xcalibur, Atlas, Gemini ultra'
_diffrn_measurement_method '\w scans'
_diffrn_orient_matrix_UB_11 -0.0112273000
_diffrn_orient_matrix_UB_12 0.0477909000
_diffrn_orient_matrix_UB_13 0.0165169000
_diffrn_orient_matrix_UB_21 0.0755479000
_diffrn_orient_matrix_UB_22 0.0507145000
_diffrn_orient_matrix_UB_23 -0.0006073000
_diffrn_orient_matrix_UB_31 -0.0099746000
_diffrn_orient_matrix_UB_32 0.0328120000
_diffrn_orient_matrix_UB_33 -0.0231412000
_diffrn_radiation_monochromator graphite
_diffrn_radiation_type MoK\a
_diffrn_radiation_wavelength 0.71073
_diffrn_reflns_av_R_equivalents 0.0369
_diffrn_reflns_av_unetI/netI 0.0556
_diffrn_reflns_Laue_measured_fraction_full 0.987
_diffrn_reflns_Laue_measured_fraction_max 0.876
_diffrn_reflns_limit_h_max 10
_diffrn_reflns_limit_h_min -14
_diffrn_reflns_limit_k_max 12
_diffrn_reflns_limit_k_min -11
_diffrn_reflns_limit_l_max 32
_diffrn_reflns_limit_l_min -31
_diffrn_reflns_number 15538
_diffrn_reflns_point_group_measured_fraction_full 0.972
_diffrn_reflns_point_group_measured_fraction_max 0.822
_diffrn_reflns_theta_full 26.000
_diffrn_reflns_theta_max 28.425
_diffrn_reflns_theta_min 3.301
_diffrn_source 'Enhance (Mo) X-ray Source'
_diffrn_standards_number 0
_exptl_absorpt_coefficient_mu 0.696
_exptl_absorpt_correction_T_max 1.00000
_exptl_absorpt_correction_T_min 0.95542
_exptl_absorpt_correction_type multi-scan
_exptl_absorpt_process_details
;
CrysAlisPro, Agilent Technologies,
Version 1.171.35.21 (release 20-01-2012 CrysAlis171 .NET)
(compiled Jan 23 2012,18:06:46)
Empirical absorption correction using spherical harmonics,
 implemented in SCALE3 ABSPACK scaling algorithm.
;
_exptl_crystal_colour yellow
_exptl_crystal_colour_primary yellow
_exptl_crystal_density_diffrn 1.519
_exptl_crystal_description block
_exptl_crystal_F_000 1146
_exptl_crystal_size_max 0.24
_exptl_crystal_size_mid 0.2
_exptl_crystal_size_min 0.1
_refine_diff_density_max 0.554
_refine_diff_density_min -0.453
_refine_diff_density_rms 0.075
_refine_ls_abs_structure_details
;
 Flack x determined using 2701 quotients [(I+)-(I-)]/[(I+)+(I-)]
 (Parsons, Flack and Wagner, Acta Cryst. B69 (2013) 249-259).
;
_refine_ls_abs_structure_Flack -0.059(15)
_refine_ls_extinction_method none
_refine_ls_goodness_of_fit_ref 1.068
_refine_ls_hydrogen_treatment constr
_refine_ls_matrix_type full
_refine_ls_number_parameters 425
_refine_ls_number_reflns 6762
_refine_ls_number_restraints 1
_refine_ls_restrained_S_all 1.068
_refine_ls_R_factor_all 0.0413
_refine_ls_R_factor_gt 0.0351
_refine_ls_shift/su_max 0.000
_refine_ls_shift/su_mean 0.000
_refine_ls_structure_factor_coef Fsqd
_refine_ls_weighting_details 'w=1/[\s^2^(Fo^2^)+(0.0263P)^2^] where P=(Fo^2^+2Fc^2^)/3'
_refine_ls_weighting_scheme calc
_refine_ls_wR_factor_gt 0.0638
_refine_ls_wR_factor_ref 0.0680
_reflns_Friedel_coverage 0.876
_reflns_Friedel_fraction_full 0.956
_reflns_Friedel_fraction_max 0.768
_reflns_number_gt 6255
_reflns_number_total 6762
_reflns_threshold_expression 'I > 2\s(I)'
_cod_data_source_file c6dt02390h2.cif
_cod_data_source_block ljh130002
_cod_depositor_comments
;Adding full bibliography for 7040537--7040545.cif.

 Adding full bibliography for 7040537--7040545.cif.
;
_cod_original_cell_volume 2442.68(16)
_cod_database_code 7040539
_shelxl_version_number 2014/6
_chemical_oxdiff_formula 'C41 H35 Cl O3 P Rh'
_shelx_space_group_comment
;
The symmetry employed for this shelxl refinement is uniquely defined
by the following loop, which should always be used as a source of
symmetry information in preference to the above space-group names.
They are only intended as comments.
;
_shelx_estimated_absorpt_t_max 0.934
_shelx_estimated_absorpt_t_min 0.851
_reflns_odcompleteness_completeness 99.72
_reflns_odcompleteness_iscentric 1
_reflns_odcompleteness_theta 24.97
_olex2_refinement_description
;
1. Fixed Uiso
 At 1.2 times of:
  All C(H) groups, All C(H,H) groups
 At 1.5 times of:
  All C(H,H,H) groups
2.a Ternary CH refined with riding coordinates:
 C18(H18), C19(H19), C22(H22), C23(H23)
2.b Secondary CH2 refined with riding coordinates:
 C20(H20A,H20B), C21(H21A,H21B), C24(H24A,H24B), C25(H25A,H25B)
2.c Aromatic/amide H refined with riding coordinates:
 C3(H3), C3'(H3'), C4(H4), C4'(H4'), C5(H5), C5'(H5'), C6(H6), C6'(H6'),
 C7(H7), C7'(H7'), C8(H8), C8'(H8'), C13(H13), C13'(H13'), C14(H14), C14'(H14'),
  C15(H15), C15'(H15'), C16(H16), C16'(H16')
2.d Idealised Me refined as rotating group:
 C17(H17A,H17B,H17C)
;
_olex2_submission_special_instructions 'No special instructions were received'

loop_
_space_group_symop_operation_xyz
'x, y, z'
'-y, x-y, z+2/3'
'-x+y, -x, z+1/3'

loop_
_atom_site_label
_atom_site_type_symbol
_atom_site_fract_x
_atom_site_fract_y
_atom_site_fract_z
_atom_site_U_iso_or_equiv
_atom_site_adp_type
_atom_site_occupancy
_atom_site_site_symmetry_order
_atom_site_calc_flag
_atom_site_refinement_flags_posn
Rh1 Rh 0.38783(4) 0.14484(4) 0.10193(2) 0.01930(10) Uani 1 1 d .
Cl1 Cl 0.31938(14) 0.04296(14) 0.18909(4) 0.0251(3) Uani 1 1 d .
P1 P 0.38230(14) -0.05913(13) 0.07973(4) 0.0178(3) Uani 1 1 d .
O1 O 0.2216(4) -0.2014(3) 0.08626(11) 0.0201(7) Uani 1 1 d .
O2 O 0.4145(3) -0.0725(3) 0.01682(12) 0.0188(7) Uani 1 1 d .
O3 O 0.7521(4) 0.0420(4) 0.02130(13) 0.0318(9) Uani 1 1 d .
C1 C 0.6341(5) -0.0302(5) 0.12404(17) 0.0199(10) Uani 1 1 d .
C1' C 0.7178(5) 0.1228(5) 0.10448(18) 0.0208(10) Uani 1 1 d .
C2 C 0.4862(5) -0.1219(5) 0.11717(17) 0.0194(10) Uani 1 1 d .
C2' C 0.7828(6) 0.1567(6) 0.05416(19) 0.0243(12) Uani 1 1 d .
C3 C 0.4150(6) -0.2624(5) 0.14086(18) 0.0208(11) Uani 1 1 d .
H3 H 0.3140 -0.3249 0.1350 0.025 Uiso 1 1 calc R
C3' C 0.8802(6) 0.3006(6) 0.0394(2) 0.0394(15) Uani 1 1 d .
H3' H 0.9195 0.3224 0.0042 0.047 Uiso 1 1 calc R
C4 C 0.4898(6) -0.3085(5) 0.17186(18) 0.0226(11) Uani 1 1 d .
H4 H 0.4400 -0.4016 0.1882 0.027 Uiso 1 1 calc R
C4' C 0.9185(7) 0.4099(6) 0.0763(2) 0.0429(15) Uani 1 1 d .
H4' H 0.9860 0.5069 0.0662 0.052 Uiso 1 1 calc R
C5 C 0.7224(6) -0.2631(6) 0.21167(19) 0.0261(11) Uani 1 1 d .
H5 H 0.6739 -0.3558 0.2284 0.031 Uiso 1 1 calc R
C5' C 0.9025(7) 0.4940(6) 0.1677(2) 0.0388(15) Uani 1 1 d .
H5' H 0.9739 0.5910 0.1591 0.047 Uiso 1 1 calc R
C6 C 0.8664(6) -0.1777(6) 0.2189(2) 0.0276(12) Uani 1 1 d .
H6 H 0.9180 -0.2105 0.2404 0.033 Uiso 1 1 calc R
C6' C 0.8419(7) 0.4630(6) 0.2168(2) 0.0372(14) Uani 1 1 d .
H6' H 0.8720 0.5380 0.2427 0.045 Uiso 1 1 calc R
C7 C 0.9410(6) -0.0393(6) 0.19450(19) 0.0273(12) Uani 1 1 d .
H7 H 1.0424 0.0213 0.2000 0.033 Uiso 1 1 calc R
C7' C 0.7353(6) 0.3216(6) 0.2299(2) 0.0301(12) Uani 1 1 d .
H7' H 0.6919 0.3018 0.2644 0.036 Uiso 1 1 calc R
C8 C 0.8674(6) 0.0071(6) 0.16318(18) 0.0226(11) Uani 1 1 d .
H8 H 0.9189 0.0994 0.1463 0.027 Uiso 1 1 calc R
C8' C 0.6926(5) 0.2113(6) 0.19354(19) 0.0230(11) Uani 1 1 d .
H8' H 0.6203 0.1156 0.2033 0.028 Uiso 1 1 calc R
C9 C 0.7152(5) -0.0797(5) 0.15521(17) 0.0183(10) Uani 1 1 d .
C9' C 0.7546(5) 0.2376(5) 0.14175(18) 0.0219(11) Uani 1 1 d .
C10 C 0.6410(6) -0.2187(5) 0.17983(17) 0.0210(11) Uani 1 1 d .
C10' C 0.8609(6) 0.3829(5) 0.1283(2) 0.0300(12) Uani 1 1 d .
C11 C 0.1090(5) -0.2535(5) -0.00010(17) 0.0209(11) Uani 1 1 d .
C11' C 0.2157(6) -0.2930(5) -0.01965(16) 0.0206(11) Uani 1 1 d .
C12 C 0.1146(5) -0.2056(5) 0.05225(18) 0.0194(10) Uani 1 1 d .
C12' C 0.3634(5) -0.2085(5) -0.00799(16) 0.0192(10) Uani 1 1 d .
C13 C 0.0146(6) -0.1717(5) 0.07293(19) 0.0250(11) Uani 1 1 d .
H13 H 0.0224 -0.1390 0.1089 0.030 Uiso 1 1 calc R
C13' C 0.4632(6) -0.2487(6) -0.02233(18) 0.0251(11) Uani 1 1 d .
H13' H 0.5619 -0.1920 -0.0117 0.030 Uiso 1 1 calc R
C14 C -0.0966(6) -0.1861(6) 0.0404(2) 0.0305(12) Uani 1 1 d .
H14 H -0.1662 -0.1629 0.0538 0.037 Uiso 1 1 calc R
C14' C 0.4172(6) -0.3737(6) -0.05268(19) 0.0298(12) Uani 1 1 d .
H14' H 0.4852 -0.4017 -0.0637 0.036 Uiso 1 1 calc R
C15 C -0.1074(6) -0.2348(6) -0.0122(2) 0.0301(13) Uani 1 1 d .
H15 H -0.1848 -0.2458 -0.0345 0.036 Uiso 1 1 calc R
C15' C 0.2736(6) -0.4569(6) -0.06682(19) 0.0294(12) Uani 1 1 d .
H15' H 0.2429 -0.5415 -0.0880 0.035 Uiso 1 1 calc R
C16 C -0.0054(5) -0.2667(5) -0.03188(19) 0.0254(11) Uani 1 1 d .
H16 H -0.0130 -0.2986 -0.0679 0.031 Uiso 1 1 calc R
C16' C 0.1726(6) -0.4176(5) -0.05012(17) 0.0241(11) Uani 1 1 d .
H16' H 0.0733 -0.4767 -0.0597 0.029 Uiso 1 1 calc R
C17 C 0.8089(7) 0.0762(7) -0.0323(2) 0.0460(17) Uani 1 1 d .
H17A H 0.7813 -0.0140 -0.0518 0.069 Uiso 1 1 calc GR
H17B H 0.9150 0.1356 -0.0309 0.069 Uiso 1 1 calc GR
H17C H 0.7691 0.1301 -0.0507 0.069 Uiso 1 1 calc GR
C18 C 0.3362(6) 0.1788(6) 0.02376(17) 0.0283(13) Uani 1 1 d .
H18 H 0.3040 0.0932 -0.0005 0.034 Uiso 1 1 calc R
C19 C 0.4875(6) 0.2613(6) 0.03036(17) 0.0260(12) Uani 1 1 d .
H19 H 0.5418 0.2220 0.0103 0.031 Uiso 1 1 calc R
C20 C 0.5719(6) 0.4233(6) 0.0376(2) 0.0314(13) Uani 1 1 d .
H20A H 0.5243 0.4669 0.0166 0.038 Uiso 1 1 calc R
H20B H 0.6707 0.4607 0.0229 0.038 Uiso 1 1 calc R
C21 C 0.5849(6) 0.4738(6) 0.0965(2) 0.0311(13) Uani 1 1 d .
H21A H 0.6775 0.4882 0.1114 0.037 Uiso 1 1 calc R
H21B H 0.5890 0.5688 0.0972 0.037 Uiso 1 1 calc R
C22 C 0.4631(6) 0.3704(6) 0.1320(2) 0.0286(12) Uani 1 1 d .
H22 H 0.4866 0.3838 0.1711 0.034 Uiso 1 1 calc R
C23 C 0.3200(6) 0.3116(6) 0.1209(2) 0.0277(12) Uani 1 1 d .
H23 H 0.2563 0.2885 0.1531 0.033 Uiso 1 1 calc R
C24 C 0.2624(7) 0.3463(6) 0.0707(2) 0.0348(13) Uani 1 1 d .
H24A H 0.3345 0.4444 0.0577 0.042 Uiso 1 1 calc R
H24B H 0.1719 0.3469 0.0794 0.042 Uiso 1 1 calc R
C25 C 0.2316(6) 0.2353(6) 0.0263(2) 0.0370(14) Uani 1 1 d .
H25A H 0.1324 0.1519 0.0315 0.044 Uiso 1 1 calc R
H25B H 0.2333 0.2804 -0.0086 0.044 Uiso 1 1 calc R

loop_
_atom_site_aniso_label
_atom_site_aniso_U_11
_atom_site_aniso_U_22
_atom_site_aniso_U_33
_atom_site_aniso_U_23
_atom_site_aniso_U_13
_atom_site_aniso_U_12
Rh1 0.0275(2) 0.0181(2) 0.01464(15) -0.00116(16) -0.00110(17) 0.01311(19)
Cl1 0.0313(7) 0.0312(7) 0.0161(5) 0.0006(5) 0.0007(5) 0.0181(6)
P1 0.0239(7) 0.0166(6) 0.0125(5) 0.0004(5) 0.0000(5) 0.0098(6)
O1 0.0263(19) 0.0183(18) 0.0143(15) 0.0022(14) -0.0010(14) 0.0101(16)
O2 0.0249(19) 0.0160(17) 0.0127(15) 0.0007(13) 0.0029(13) 0.0082(15)
O3 0.039(2) 0.033(2) 0.0203(18) 0.0066(16) 0.0094(16) 0.0160(19)
C1 0.027(3) 0.017(3) 0.015(2) -0.0004(19) 0.003(2) 0.011(2)
C1' 0.021(3) 0.022(3) 0.021(2) 0.005(2) 0.0006(19) 0.012(2)
C2 0.026(3) 0.021(3) 0.013(2) -0.0011(19) 0.002(2) 0.013(2)
C2' 0.026(3) 0.025(3) 0.022(3) 0.005(2) 0.002(2) 0.013(2)
C3 0.025(3) 0.016(3) 0.019(2) -0.0013(19) 0.002(2) 0.008(2)
C3' 0.042(4) 0.037(4) 0.034(3) 0.014(3) 0.009(3) 0.015(3)
C4 0.035(3) 0.018(3) 0.019(2) 0.001(2) 0.003(2) 0.016(2)
C4' 0.042(4) 0.020(3) 0.053(4) 0.013(3) 0.005(3) 0.006(3)
C5 0.041(3) 0.025(3) 0.020(2) 0.000(2) 0.000(2) 0.023(3)
C5' 0.038(4) 0.021(3) 0.052(4) 0.000(3) -0.016(3) 0.010(3)
C6 0.038(3) 0.032(3) 0.025(3) 0.001(2) 0.001(2) 0.027(3)
C6' 0.047(4) 0.027(3) 0.043(3) -0.015(3) -0.021(3) 0.023(3)
C7 0.028(3) 0.039(3) 0.024(2) -0.006(2) -0.001(2) 0.023(3)
C7' 0.037(3) 0.030(3) 0.030(3) -0.008(2) -0.011(2) 0.022(3)
C8 0.027(3) 0.024(3) 0.018(2) 0.000(2) 0.003(2) 0.013(2)
C8' 0.021(3) 0.021(3) 0.028(3) -0.002(2) -0.004(2) 0.012(2)
C9 0.031(3) 0.020(3) 0.011(2) 0.0003(18) 0.0048(19) 0.018(2)
C9' 0.023(3) 0.019(3) 0.025(2) 0.002(2) -0.003(2) 0.012(2)
C10 0.033(3) 0.023(3) 0.014(2) -0.0012(19) 0.003(2) 0.019(2)
C10' 0.031(3) 0.020(3) 0.038(3) 0.005(2) -0.008(2) 0.012(2)
C11 0.027(3) 0.010(2) 0.016(2) 0.0012(18) 0.000(2) 0.002(2)
C11' 0.032(3) 0.018(3) 0.011(2) 0.0026(19) 0.000(2) 0.012(2)
C12 0.020(3) 0.011(2) 0.021(2) 0.0003(19) -0.004(2) 0.003(2)
C12' 0.033(3) 0.017(2) 0.009(2) 0.0009(18) 0.0030(19) 0.014(2)
C13 0.029(3) 0.022(3) 0.020(2) 0.002(2) 0.004(2) 0.010(2)
C13' 0.033(3) 0.027(3) 0.019(2) 0.001(2) 0.000(2) 0.018(2)
C14 0.022(3) 0.027(3) 0.042(3) 0.003(2) 0.003(2) 0.012(2)
C14' 0.047(4) 0.033(3) 0.021(3) 0.000(2) 0.000(2) 0.028(3)
C15 0.024(3) 0.030(3) 0.029(3) 0.002(2) -0.006(2) 0.008(2)
C15' 0.052(4) 0.021(3) 0.019(2) -0.002(2) -0.003(2) 0.021(3)
C16 0.026(3) 0.024(3) 0.022(2) 0.001(2) -0.001(2) 0.009(2)
C16' 0.036(3) 0.017(3) 0.013(2) 0.0005(19) -0.001(2) 0.010(2)
C17 0.057(4) 0.049(4) 0.022(3) 0.005(3) 0.015(3) 0.019(3)
C18 0.053(4) 0.023(3) 0.011(2) 0.000(2) -0.009(2) 0.021(3)
C19 0.042(3) 0.026(3) 0.013(2) 0.003(2) 0.007(2) 0.019(3)
C20 0.042(3) 0.022(3) 0.030(3) 0.003(2) 0.007(2) 0.016(3)
C21 0.032(3) 0.021(3) 0.037(3) -0.007(2) -0.003(2) 0.012(3)
C22 0.047(4) 0.023(3) 0.023(2) -0.008(2) 0.000(2) 0.022(3)
C23 0.035(3) 0.025(3) 0.030(3) -0.004(2) 0.003(2) 0.019(3)
C24 0.041(4) 0.031(3) 0.041(3) -0.003(3) -0.007(3) 0.024(3)
C25 0.042(4) 0.032(3) 0.040(3) -0.001(3) -0.017(3) 0.021(3)

loop_
_atom_type_symbol
_atom_type_description
_atom_type_scat_dispersion_real
_atom_type_scat_dispersion_imag
_atom_type_scat_source
C C 0.0033 0.0016 'International Tables Vol C Tables 4.2.6.8 and 6.1.1.4'
H H 0.0000 0.0000 'International Tables Vol C Tables 4.2.6.8 and 6.1.1.4'
O O 0.0106 0.0060 'International Tables Vol C Tables 4.2.6.8 and 6.1.1.4'
P P 0.1023 0.0942 'International Tables Vol C Tables 4.2.6.8 and 6.1.1.4'
Cl Cl 0.1484 0.1585 'International Tables Vol C Tables 4.2.6.8 and 6.1.1.4'
Rh Rh -1.1178 0.9187 'International Tables Vol C Tables 4.2.6.8 and 6.1.1.4'

loop_
_geom_angle_atom_site_label_1
_geom_angle_atom_site_label_2
_geom_angle_atom_site_label_3
_geom_angle
P1 Rh1 Cl1 86.00(4)
P1 Rh1 C22 162.30(15)
P1 Rh1 C23 162.61(14)
C18 Rh1 Cl1 151.57(16)
C18 Rh1 P1 93.15(14)
C18 Rh1 C19 38.7(2)
C18 Rh1 C22 96.32(19)
C18 Rh1 C23 81.2(2)
C19 Rh1 Cl1 169.39(15)
C19 Rh1 P1 96.99(14)
C19 Rh1 C22 81.42(19)
C19 Rh1 C23 88.90(19)
C22 Rh1 Cl1 92.63(13)
C22 Rh1 C23 34.86(19)
C23 Rh1 Cl1 91.19(14)
O1 P1 Rh1 112.77(13)
O1 P1 O2 100.64(17)
O1 P1 C2 99.00(19)
O2 P1 Rh1 115.06(12)
O2 P1 C2 105.77(19)
C2 P1 Rh1 120.71(15)
C12 O1 P1 115.3(3)
C12' O2 P1 121.5(3)
C2' O3 C17 116.7(4)
C2 C1 C1' 125.1(4)
C2 C1 C9 119.0(4)
C9 C1 C1' 115.7(4)
C2' C1' C1 121.7(4)
C2' C1' C9' 118.6(4)
C9' C1' C1 118.6(4)
C1 C2 P1 119.5(4)
C1 C2 C3 120.6(4)
C3 C2 P1 119.9(4)
O3 C2' C1' 116.4(4)
O3 C2' C3' 122.2(4)
C1' C2' C3' 121.4(5)
C2 C3 H3 119.6
C4 C3 C2 120.9(5)
C4 C3 H3 119.6
C2' C3' H3' 120.3
C4' C3' C2' 119.4(5)
C4' C3' H3' 120.3
C3 C4 H4 119.8
C3 C4 C10 120.5(4)
C10 C4 H4 119.8
C3' C4' H4' 118.9
C3' C4' C10' 122.2(5)
C10' C4' H4' 118.9
C6 C5 H5 119.1
C6 C5 C10 121.8(5)
C10 C5 H5 119.1
C6' C5' H5' 119.6
C6' C5' C10' 120.8(5)
C10' C5' H5' 119.6
C5 C6 H6 119.9
C5 C6 C7 120.2(5)
C7 C6 H6 119.9
C5' C6' H6' 119.7
C5' C6' C7' 120.6(5)
C7' C6' H6' 119.7
C6 C7 H7 120.0
C8 C7 C6 119.9(5)
C8 C7 H7 120.0
C6' C7' H7' 119.7
C8' C7' C6' 120.7(5)
C8' C7' H7' 119.7
C7 C8 H8 119.3
C7 C8 C9 121.3(5)
C9 C8 H8 119.3
C7' C8' H8' 119.5
C7' C8' C9' 120.9(5)
C9' C8' H8' 119.5
C8 C9 C1 122.2(4)
C8 C9 C10 118.3(4)
C10 C9 C1 119.4(4)
C8' C9' C1' 121.7(4)
C8' C9' C10' 117.9(4)
C10' C9' C1' 120.3(4)
C4 C10 C5 122.0(5)
C4 C10 C9 119.6(4)
C5 C10 C9 118.4(5)
C4' C10' C5' 123.0(5)
C4' C10' C9' 117.9(5)
C9' C10' C5' 119.1(5)
C12 C11 C11' 121.0(4)
C12 C11 C16 116.4(5)
C16 C11 C11' 122.5(4)
C12' C11' C11 121.7(4)
C16' C11' C11 121.2(5)
C16' C11' C12' 117.1(5)
C11 C12 O1 117.7(4)
C13 C12 O1 118.9(4)
C13 C12 C11 123.2(4)
C11' C12' O2 119.0(4)
C13' C12' O2 118.1(4)
C13' C12' C11' 122.7(4)
C12 C13 H13 120.7
C14 C13 C12 118.7(5)
C14 C13 H13 120.7
C12' C13' H13' 120.6
C12' C13' C14' 118.8(5)
C14' C13' H13' 120.6
C13 C14 H14 119.9
C13 C14 C15 120.2(5)
C15 C14 H14 119.9
C13' C14' H14' 119.9
C15' C14' C13' 120.2(5)
C15' C14' H14' 119.9
C14 C15 H15 120.1
C16 C15 C14 119.8(5)
C16 C15 H15 120.1
C14' C15' H15' 119.9
C14' C15' C16' 120.3(5)
C16' C15' H15' 119.9
C11 C16 H16 119.2
C15 C16 C11 121.7(5)
C15 C16 H16 119.2
C11' C16' C15' 120.7(5)
C11' C16' H16' 119.6
C15' C16' H16' 119.6
O3 C17 H17A 109.5
O3 C17 H17B 109.5
O3 C17 H17C 109.5
H17A C17 H17B 109.5
H17A C17 H17C 109.5
H17B C17 H17C 109.5
Rh1 C18 H18 113.8
C19 C18 Rh1 71.5(3)
C19 C18 H18 113.8
C19 C18 C25 126.1(5)
C25 C18 Rh1 109.7(3)
C25 C18 H18 113.8
Rh1 C19 H19 113.6
C18 C19 Rh1 69.7(3)
C18 C19 H19 113.6
C18 C19 C20 124.7(5)
C20 C19 Rh1 113.8(3)
C20 C19 H19 113.6
C19 C20 H20A 108.7
C19 C20 H20B 108.7
C19 C20 C21 114.2(4)
H20A C20 H20B 107.6
C21 C20 H20A 108.7
C21 C20 H20B 108.7
C20 C21 H21A 108.7
C20 C21 H21B 108.7
H21A C21 H21B 107.6
C22 C21 C20 114.3(4)
C22 C21 H21A 108.7
C22 C21 H21B 108.7
Rh1 C22 H22 114.1
C21 C22 Rh1 107.6(3)
C21 C22 H22 114.1
C23 C22 Rh1 73.7(3)
C23 C22 C21 125.3(5)
C23 C22 H22 114.1
Rh1 C23 H23 114.6
C22 C23 Rh1 71.4(3)
C22 C23 H23 114.6
C22 C23 C24 123.6(5)
C24 C23 Rh1 110.0(3)
C24 C23 H23 114.6
C23 C24 H24A 109.3
C23 C24 H24B 109.3
C23 C24 C25 111.4(4)
H24A C24 H24B 108.0
C25 C24 H24A 109.3
C25 C24 H24B 109.3
C18 C25 C24 115.0(4)
C18 C25 H25A 108.5
C18 C25 H25B 108.5
C24 C25 H25A 108.5
C24 C25 H25B 108.5
H25A C25 H25B 107.5

loop_
_geom_bond_atom_site_label_1
_geom_bond_atom_site_label_2
_geom_bond_distance
Rh1 Cl1 2.3757(12)
Rh1 P1 2.2104(13)
Rh1 C18 2.106(4)
Rh1 C19 2.129(4)
Rh1 C22 2.243(5)
Rh1 C23 2.273(5)
P1 O1 1.628(3)
P1 O2 1.628(3)
P1 C2 1.810(5)
O1 C12 1.402(6)
O2 C12' 1.409(5)
O3 C2' 1.366(6)
O3 C17 1.437(6)
C1 C1' 1.494(7)
C1 C2 1.385(7)
C1 C9 1.442(6)
C1' C2' 1.391(7)
C1' C9' 1.425(7)
C2 C3 1.422(7)
C2' C3' 1.402(8)
C3 H3 0.9500
C3 C4 1.365(7)
C3' H3' 0.9500
C3' C4' 1.375(8)
C4 H4 0.9500
C4 C10 1.415(7)
C4' H4' 0.9500
C4' C10' 1.403(8)
C5 H5 0.9500
C5 C6 1.346(7)
C5 C10 1.418(7)
C5' H5' 0.9500
C5' C6' 1.346(8)
C5' C10' 1.425(8)
C6 H6 0.9500
C6 C7 1.413(8)
C6' H6' 0.9500
C6' C7' 1.396(8)
C7 H7 0.9500
C7 C8 1.361(7)
C7' H7' 0.9500
C7' C8' 1.369(7)
C8 H8 0.9500
C8 C9 1.420(7)
C8' H8' 0.9500
C8' C9' 1.413(6)
C9 C10 1.420(7)
C9' C10' 1.425(7)
C11 C11' 1.476(7)
C11 C12 1.392(6)
C11 C16 1.399(7)
C11' C12' 1.395(7)
C11' C16' 1.392(6)
C12 C13 1.382(7)
C12' C13' 1.376(7)
C13 H13 0.9500
C13 C14 1.379(7)
C13' H13' 0.9500
C13' C14' 1.389(7)
C14 H14 0.9500
C14 C15 1.394(7)
C14' H14' 0.9500
C14' C15' 1.374(7)
C15 H15 0.9500
C15 C16 1.379(8)
C15' H15' 0.9500
C15' C16' 1.397(7)
C16 H16 0.9500
C16' H16' 0.9500
C17 H17A 0.9800
C17 H17B 0.9800
C17 H17C 0.9800
C18 H18 1.0000
C18 C19 1.404(8)
C18 C25 1.506(8)
C19 H19 1.0000
C19 C20 1.504(7)
C20 H20A 0.9900
C20 H20B 0.9900
C20 C21 1.547(7)
C21 H21A 0.9900
C21 H21B 0.9900
C21 C22 1.498(7)
C22 H22 1.0000
C22 C23 1.353(7)
C23 H23 1.0000
C23 C24 1.519(7)
C24 H24A 0.9900
C24 H24B 0.9900
C24 C25 1.530(7)
C25 H25A 0.9900
C25 H25B 0.9900

loop_
_geom_torsion_atom_site_label_1
_geom_torsion_atom_site_label_2
_geom_torsion_atom_site_label_3
_geom_torsion_atom_site_label_4
_geom_torsion
Rh1 P1 O1 C12 64.5(3)
Rh1 P1 O2 C12' -155.6(3)
Rh1 P1 C2 C1 -54.3(4)
Rh1 P1 C2 C3 123.4(3)
Rh1 C18 C19 C20 -105.5(4)
Rh1 C18 C25 C24 40.0(6)
Rh1 C19 C20 C21 6.6(6)
Rh1 C22 C23 C24 -102.1(5)
Rh1 C23 C24 C25 14.0(6)
P1 O1 C12 C11 81.4(4)
P1 O1 C12 C13 -102.8(4)
P1 O2 C12' C11' 73.2(5)
P1 O2 C12' C13' -110.2(4)
P1 C2 C3 C4 -176.1(3)
O1 P1 O2 C12' -34.1(4)
O1 P1 C2 C1 -177.7(4)
O1 P1 C2 C3 0.1(4)
O1 C12 C13 C14 -175.4(4)
O2 P1 O1 C12 -58.6(3)
O2 P1 C2 C1 78.5(4)
O2 P1 C2 C3 -103.8(4)
O2 C12' C13' C14' -172.1(4)
O3 C2' C3' C4' -173.2(5)
C1 C1' C2' O3 7.3(7)
C1 C1' C2' C3' -169.5(5)
C1 C1' C9' C8' -11.6(7)
C1 C1' C9' C10' 165.6(5)
C1 C2 C3 C4 1.6(7)
C1 C9 C10 C4 2.2(6)
C1 C9 C10 C5 -178.0(4)
C1' C1 C2 P1 2.5(6)
C1' C1 C2 C3 -175.3(4)
C1' C1 C9 C8 -5.0(6)
C1' C1 C9 C10 173.8(4)
C1' C2' C3' C4' 3.5(9)
C1' C9' C10' C4' 5.0(7)
C1' C9' C10' C5' -175.9(5)
C2 P1 O1 C12 -166.7(3)
C2 P1 O2 C12' 68.5(4)
C2 C1 C1' C2' -90.9(6)
C2 C1 C1' C9' 101.0(5)
C2 C1 C9 C8 178.8(4)
C2 C1 C9 C10 -2.4(6)
C2 C3 C4 C10 -1.8(7)
C2' C1' C9' C8' 179.9(4)
C2' C1' C9' C10' -2.9(7)
C2' C3' C4' C10' -1.3(9)
C3 C4 C10 C5 -179.9(4)
C3 C4 C10 C9 -0.1(7)
C3' C4' C10' C5' 177.9(6)
C3' C4' C10' C9' -2.9(9)
C5 C6 C7 C8 -0.8(7)
C5' C6' C7' C8' 1.4(8)
C6 C5 C10 C4 179.6(5)
C6 C5 C10 C9 -0.1(7)
C6 C7 C8 C9 1.4(7)
C6' C5' C10' C4' 178.6(5)
C6' C5' C10' C9' -0.5(8)
C6' C7' C8' C9' -0.4(8)
C7 C8 C9 C1 177.3(4)
C7 C8 C9 C10 -1.4(7)
C7' C8' C9' C1' 176.3(4)
C7' C8' C9' C10' -1.1(7)
C8 C9 C10 C4 -179.0(4)
C8 C9 C10 C5 0.8(6)
C8' C9' C10' C4' -177.7(5)
C8' C9' C10' C5' 1.5(7)
C9 C1 C1' C2' 93.2(6)
C9 C1 C1' C9' -74.9(6)
C9 C1 C2 P1 178.3(3)
C9 C1 C2 C3 0.5(7)
C9' C1' C2' O3 175.4(4)
C9' C1' C2' C3' -1.4(8)
C10 C5 C6 C7 0.1(7)
C10' C5' C6' C7' -1.0(9)
C11 C11' C12' O2 -8.6(6)
C11 C11' C12' C13' 175.0(4)
C11 C11' C16' C15' -177.7(4)
C11 C12 C13 C14 0.2(7)
C11' C11 C12 O1 -2.3(6)
C11' C11 C12 C13 -177.9(4)
C11' C11 C16 C15 177.4(5)
C11' C12' C13' C14' 4.3(7)
C12 C11 C11' C12' -43.3(6)
C12 C11 C11' C16' 136.0(5)
C12 C11 C16 C15 -0.3(7)
C12 C13 C14 C15 0.3(8)
C12' C11' C16' C15' 1.6(6)
C12' C13' C14' C15' -1.6(7)
C13 C14 C15 C16 -0.8(8)
C13' C14' C15' C16' -0.9(7)
C14 C15 C16 C11 0.8(8)
C14' C15' C16' C11' 0.9(7)
C16 C11 C11' C12' 139.1(5)
C16 C11 C11' C16' -41.6(6)
C16 C11 C12 O1 175.4(4)
C16 C11 C12 C13 -0.2(7)
C16' C11' C12' O2 172.1(4)
C16' C11' C12' C13' -4.3(6)
C17 O3 C2' C1' 175.0(5)
C17 O3 C2' C3' -8.2(7)
C18 C19 C20 C21 87.7(6)
C19 C18 C25 C24 -41.0(7)
C19 C20 C21 C22 -27.0(7)
C20 C21 C22 Rh1 32.2(5)
C20 C21 C22 C23 -50.0(7)
C21 C22 C23 Rh1 100.4(5)
C21 C22 C23 C24 -1.7(8)
C22 C23 C24 C25 94.4(6)
C23 C24 C25 C18 -35.8(7)
C25 C18 C19 Rh1 101.3(5)
C25 C18 C19 C20 -4.2(7)
